data_4303446
loop_
_publ_author_name
'Shohei Tashiro'
'Ai Minoda'
'Mihoko Yamada'
'Mitsuhiko Shionoya'

_publ_contact_author_address
;
Department of Chemistry
The University of Tokyo
Graduate School of Science
7-3-1, Hongo
Bunkyo-ku
Tokyo
113-0033
;
_publ_contact_author_email ' shionoya@chem.s.u-tokyo.ac.jp '
_publ_contact_author_fax ' 81-3-5841-8061 '
_publ_contact_author_name ' Prof Mitsuhiko Shionoya '
_publ_contact_author_phone ' 81-3-5841-8061 '
_publ_section_title
;
One-Pot, Template Syntheses of a New Class of Metallomacrocycles with a
Tetraoxime Cyclic Skeleton
;
_journal_name_full 'Inorganic Chemistry'
_journal_page_first 10093
_journal_page_last 10101
_journal_paper_doi 10.1021/ic900993j
_journal_volume 48
_journal_year 2009
_chemical_formula_moiety 'C12 H12 N2 O4 '
_chemical_formula_sum 'C12 H12 N2 O4'
_chemical_formula_weight 248.24
_space_group_IT_number 2
_symmetry_cell_setting triclinic
_symmetry_Int_Tables_number 2
_symmetry_space_group_name_Hall '-P 1'
_symmetry_space_group_name_H-M 'P -1'
_cell_angle_alpha 89.5011(16)
_cell_angle_beta 80.3186(15)
_cell_angle_gamma 86.0787(19)
_cell_formula_units_Z 8
_cell_length_a 11.9651(7)
_cell_length_b 12.3116(7)
_cell_length_c 16.5940(8)
_cell_measurement_reflns_used 10878
_cell_measurement_temperature 93.1
_cell_measurement_theta_max 27.5
_cell_measurement_theta_min 3.0
_cell_volume 2404.0(2)
_computing_cell_refinement 'PROCESS-AUTO (Rigaku, 1998)'
_computing_data_collection 'PROCESS-AUTO (Rigaku, 1998)'
_computing_data_reduction 'CrystalStructure (Rigaku & RAC 2007)'
_computing_molecular_graphics 'ORTEP (Johnson, 1976)'
_computing_publication_material 'CrystalStructure (Rigaku & RAC 2007)'
_computing_structure_refinement 'SHELXL97 (Sheldrick, 1997)'
_computing_structure_solution 'SIR92 (Burla, 1994)'
_diffrn_detector_area_resol_mean 10.00
_diffrn_measured_fraction_theta_full 0.987
_diffrn_measured_fraction_theta_max 0.987
_diffrn_measurement_device_type 'Rigaku RAXIS-RAPID'
_diffrn_measurement_method \w
_diffrn_radiation_type 'Mo K\a'
_diffrn_radiation_wavelength 0.71075
_diffrn_reflns_av_R_equivalents 0.098
_diffrn_reflns_limit_h_max 15
_diffrn_reflns_limit_h_min -15
_diffrn_reflns_limit_k_max 15
_diffrn_reflns_limit_k_min -15
_diffrn_reflns_limit_l_max 21
_diffrn_reflns_limit_l_min -21
_diffrn_reflns_number 23830
_diffrn_reflns_theta_full 27.48
_diffrn_reflns_theta_max 27.48
_exptl_absorpt_coefficient_mu 0.105
_exptl_absorpt_correction_T_max 0.986
_exptl_absorpt_correction_T_min 0.629
_exptl_absorpt_correction_type multi-scan
_exptl_absorpt_process_details
;
    Higashi, T. (1995). Program for Absorption Correction.
    Rigaku Corporation, Tokyo, Japan.
;
_exptl_crystal_colour colorless
_exptl_crystal_density_diffrn 1.372
_exptl_crystal_density_method 'not measured'
_exptl_crystal_description block
_exptl_crystal_F_000 1040.00
_exptl_crystal_size_max 0.25
_exptl_crystal_size_mid 0.13
_exptl_crystal_size_min 0.13
_refine_diff_density_max 0.42
_refine_diff_density_min -0.69
_refine_ls_extinction_method none
_refine_ls_goodness_of_fit_ref 0.961
_refine_ls_hydrogen_treatment constr
_refine_ls_number_parameters 658
_refine_ls_number_reflns 10891
_refine_ls_R_factor_gt 0.0751
_refine_ls_shift/su_max 0.0000
_refine_ls_structure_factor_coef Fsqd
_refine_ls_weighting_details 'w = 1/[\s^2^(Fo^2^)+(0.1139P)^2^+0.0000P] where P=(Fo^2^+2Fc^2^)/3'
_refine_ls_weighting_scheme calc
_refine_ls_wR_factor_ref 0.2499
_reflns_number_gt 4023
_reflns_number_total 10891
_reflns_threshold_expression F^2^>2.0\s(F^2^)
_cod_data_source_file ic900993j_si_002_4.cif
_cod_data_source_block '_4E'
_cod_original_formula_sum 'C12 H12 N2 O4 '
_cod_database_code 4303446

loop_
_symmetry_equiv_pos_site_id
_symmetry_equiv_pos_as_xyz
1 +X,+Y,+Z
2 -X,-Y,-Z

loop_
_atom_site_label
_atom_site_type_symbol
_atom_site_fract_x
_atom_site_fract_y
_atom_site_fract_z
_atom_site_U_iso_or_equiv
_atom_site_adp_type
_atom_site_occupancy
_atom_site_symmetry_multiplicity
_atom_site_calc_flag
_atom_site_refinement_flags
_atom_site_disorder_assembly
_atom_site_disorder_group
O(1) O 0.3730(2) 0.4330(2) 0.17741(18) 0.0412(8) Uani 1.00 1 d . . .
O(2) O 0.2737(2) 0.2374(2) 0.40221(16) 0.0343(7) Uani 1.00 1 d . . .
O(3) O 0.1796(2) 0.4571(2) 0.41332(18) 0.0443(8) Uani 1.00 1 d . . .
O(4) O 0.4350(2) 0.2141(2) 0.50743(18) 0.0421(8) Uani 1.00 1 d . . .
N(1) N 0.4042(3) 0.3599(2) 0.2360(2) 0.0371(9) Uani 1.00 1 d . . .
N(2) N 0.3096(3) 0.3215(2) 0.4441(2) 0.0317(8) Uani 1.00 1 d . . .
C(1) C 0.4651(4) 0.4998(4) 0.1501(3) 0.0585(15) Uani 1.00 1 d . . .
H(1A) H 0.4463 0.5468 0.1056 0.070 Uiso 1.00 1 c R . .
H(1B) H 0.5339 0.4534 0.1304 0.070 Uiso 1.00 1 c R . .
H(1C) H 0.4780 0.5448 0.1956 0.070 Uiso 1.00 1 c R . .
C(2) C 0.3221(3) 0.2994(3) 0.2626(2) 0.0324(10) Uani 1.00 1 d . . .
C(3) C 0.2100(4) 0.3033(4) 0.2366(2) 0.0468(13) Uani 1.00 1 d . . .
H(3A) H 0.2184 0.3216 0.1784 0.056 Uiso 1.00 1 c R . .
H(3B) H 0.1590 0.3589 0.2684 0.056 Uiso 1.00 1 c R . .
H(3C) H 0.1781 0.2322 0.2456 0.056 Uiso 1.00 1 c R . .
C(4) C 0.3505(4) 0.2187(3) 0.3246(2) 0.0368(11) Uani 1.00 1 d . . .
H(4A) H 0.3441 0.1441 0.3047 0.044 Uiso 1.00 1 c R . .
H(4B) H 0.4299 0.2250 0.3327 0.044 Uiso 1.00 1 c R . .
C(5) C 0.2533(3) 0.4242(3) 0.4516(2) 0.0324(10) Uani 1.00 1 d . . .
C(6) C 0.3832(3) 0.3011(3) 0.5007(2) 0.0316(10) Uani 1.00 1 d . . .
C(7) C 0.3039(3) 0.4785(3) 0.5147(2) 0.0327(10) Uani 1.00 1 d . . .
C(8) C 0.3803(3) 0.4055(3) 0.5444(2) 0.0317(10) Uani 1.00 1 d . . .
C(9) C 0.2837(4) 0.5843(4) 0.5438(2) 0.0416(11) Uani 1.00 1 d . . .
H(9A) H 0.2322 0.6349 0.5229 0.050 Uiso 1.00 1 c R . .
C(10) C 0.4395(4) 0.4345(4) 0.6047(2) 0.0412(11) Uani 1.00 1 d . . .
H(10A) H 0.4926 0.3844 0.6243 0.049 Uiso 1.00 1 c R . .
C(11) C 0.3426(4) 0.6131(4) 0.6053(2) 0.0450(12) Uani 1.00 1 d . . .
H(11A) H 0.3305 0.6848 0.6272 0.054 Uiso 1.00 1 c R . .
C(12) C 0.4181(4) 0.5399(4) 0.6353(2) 0.0426(12) Uani 1.00 1 d . . .
H(12A) H 0.4562 0.5621 0.6776 0.051 Uiso 1.00 1 c R . .
O(5) O 0.8480(2) 0.7383(2) -0.04866(17) 0.0370(7) Uani 1.00 1 d . . .
O(6) O 0.7451(2) 0.4964(2) 0.15023(16) 0.0350(7) Uani 1.00 1 d . . .
O(7) O 0.6687(2) 0.7139(2) 0.20286(19) 0.0454(8) Uani 1.00 1 d . . .
O(8) O 0.9199(2) 0.4256(2) 0.23520(18) 0.0417(8) Uani 1.00 1 d . . .
N(3) N 0.8771(3) 0.6441(2) -0.0058(2) 0.0319(8) Uani 1.00 1 d . . .
N(4) N 0.7952(3) 0.5614(2) 0.1990(2) 0.0322(8) Uani 1.00 1 d . . .
C(13) C 0.9503(4) 0.7898(4) -0.0811(2) 0.0427(12) Uani 1.00 1 d . . .
H(13A) H 1.0017 0.7386 -0.1170 0.051 Uiso 1.00 1 c R . .
H(13B) H 0.9876 0.8114 -0.0360 0.051 Uiso 1.00 1 c R . .
H(13C) H 0.9313 0.8544 -0.1124 0.051 Uiso 1.00 1 c R . .
C(14) C 0.7887(3) 0.5939(3) 0.0215(2) 0.0333(10) Uani 1.00 1 d . . .
C(15) C 0.6711(3) 0.6306(4) 0.0105(3) 0.0551(15) Uani 1.00 1 d . . .
H(15A) H 0.6662 0.6310 -0.0478 0.066 Uiso 1.00 1 c R . .
H(15B) H 0.6521 0.7042 0.0329 0.066 Uiso 1.00 1 c R . .
H(15C) H 0.6176 0.5807 0.0393 0.066 Uiso 1.00 1 c R . .
C(16) C 0.8086(4) 0.4921(3) 0.0669(2) 0.0381(11) Uani 1.00 1 d . . .
H(16A) H 0.7855 0.4299 0.0376 0.046 Uiso 1.00 1 c R . .
H(16B) H 0.8907 0.4798 0.0688 0.046 Uiso 1.00 1 c R . .
C(17) C 0.7479(3) 0.6643(3) 0.2271(2) 0.0329(10) Uani 1.00 1 d . . .
C(18) C 0.8747(3) 0.5162(3) 0.2442(2) 0.0331(10) Uani 1.00 1 d . . .
C(19) C 0.8149(3) 0.6926(3) 0.2905(2) 0.0306(9) Uani 1.00 1 d . . .
C(20) C 0.8893(3) 0.6044(3) 0.3012(2) 0.0307(9) Uani 1.00 1 d . . .
C(21) C 0.8120(4) 0.7887(3) 0.3339(2) 0.0371(11) Uani 1.00 1 d . . .
H(21A) H 0.7613 0.8491 0.3260 0.044 Uiso 1.00 1 c R . .
C(22) C 0.9629(3) 0.6071(3) 0.3567(2) 0.0365(10) Uani 1.00 1 d . . .
H(22A) H 1.0132 0.5461 0.3642 0.044 Uiso 1.00 1 c R . .
C(23) C 0.8865(4) 0.7927(3) 0.3895(2) 0.0404(11) Uani 1.00 1 d . . .
H(23A) H 0.8872 0.8577 0.4199 0.048 Uiso 1.00 1 c R . .
C(24) C 0.9605(4) 0.7036(4) 0.4017(2) 0.0431(12) Uani 1.00 1 d . . .
H(24A) H 1.0095 0.7083 0.4408 0.052 Uiso 1.00 1 c R . .
O(9) O 0.1266(2) 0.8031(2) 0.58325(17) 0.0400(7) Uani 1.00 1 d . . .
O(10) O 0.2457(2) 0.9753(2) 0.34613(16) 0.0340(7) Uani 1.00 1 d . . .
O(11) O 0.1063(2) 1.0148(2) 0.22784(18) 0.0467(8) Uani 1.00 1 d . . .
O(12) O 0.3088(2) 0.7458(2) 0.34522(18) 0.0466(8) Uani 1.00 1 d . . .
N(5) N 0.0997(3) 0.8729(2) 0.5208(2) 0.0316(8) Uani 1.00 1 d . . .
N(6) N 0.2063(3) 0.8953(2) 0.3023(2) 0.0324(8) Uani 1.00 1 d . . .
C(25) C 0.0230(3) 0.7655(3) 0.6277(2) 0.0425(12) Uani 1.00 1 d . . .
H(25A) H -0.0206 0.7350 0.5894 0.051 Uiso 1.00 1 c R . .
H(25B) H -0.0219 0.8266 0.6574 0.051 Uiso 1.00 1 c R . .
H(25C) H 0.0409 0.7093 0.6666 0.051 Uiso 1.00 1 c R . .
C(26) C 0.1878(3) 0.9223(3) 0.4877(2) 0.0336(10) Uani 1.00 1 d . . .
C(27) C 0.3015(4) 0.9105(4) 0.5103(2) 0.0510(14) Uani 1.00 1 d . . .
H(27A) H 0.2946 0.8994 0.5694 0.061 Uiso 1.00 1 c R . .
H(27B) H 0.3413 0.9765 0.4949 0.061 Uiso 1.00 1 c R . .
H(27C) H 0.3446 0.8477 0.4815 0.061 Uiso 1.00 1 c R . .
C(28) C 0.1656(4) 1.0001(3) 0.4218(2) 0.0374(11) Uani 1.00 1 d . . .
H(28A) H 0.0869 0.9952 0.4117 0.045 Uiso 1.00 1 c R . .
H(28B) H 0.1735 1.0754 0.4395 0.045 Uiso 1.00 1 c R . .
C(29) C 0.1425(3) 0.9239(3) 0.2409(2) 0.0338(10) Uani 1.00 1 d . . .
C(30) C 0.2467(3) 0.7864(3) 0.3013(2) 0.0353(10) Uani 1.00 1 d . . .
C(31) C 0.1326(3) 0.8184(3) 0.2012(2) 0.0346(10) Uani 1.00 1 d . . .
C(32) C 0.1939(3) 0.7369(3) 0.2369(2) 0.0336(10) Uani 1.00 1 d . . .
C(33) C 0.0736(4) 0.7942(4) 0.1393(2) 0.0467(12) Uani 1.00 1 d . . .
H(33A) H 0.0314 0.8494 0.1146 0.056 Uiso 1.00 1 c R . .
C(34) C 0.1974(4) 0.6299(3) 0.2129(2) 0.0436(12) Uani 1.00 1 d . . .
H(34A) H 0.2381 0.5742 0.2382 0.052 Uiso 1.00 1 c R . .
C(35) C 0.0786(4) 0.6860(4) 0.1145(2) 0.0499(14) Uani 1.00 1 d . . .
H(35A) H 0.0393 0.6669 0.0721 0.060 Uiso 1.00 1 c R . .
C(36) C 0.1394(4) 0.6067(4) 0.1505(2) 0.0520(14) Uani 1.00 1 d . . .
H(36A) H 0.1418 0.5336 0.1320 0.062 Uiso 1.00 1 c R . .
O(13) O 0.6374(2) 0.0045(2) 0.30715(16) 0.0332(7) Uani 1.00 1 d . . .
O(14) O 0.7755(2) 0.2188(2) 0.09404(16) 0.0347(7) Uani 1.00 1 d . . .
O(15) O 0.6232(2) 0.3224(2) 0.00168(18) 0.0420(8) Uani 1.00 1 d . . .
O(16) O 0.7996(2) -0.0061(2) 0.05161(19) 0.0469(8) Uani 1.00 1 d . . .
N(7) N 0.6255(3) 0.1016(2) 0.26278(19) 0.0294(8) Uani 1.00 1 d . . .
N(8) N 0.7087(3) 0.1657(2) 0.0486(2) 0.0326(8) Uani 1.00 1 d . . .
C(37) C 0.5297(3) -0.0143(3) 0.3572(2) 0.0357(10) Uani 1.00 1 d . . .
H(37A) H 0.5082 0.0453 0.3967 0.043 Uiso 1.00 1 c R . .
H(37B) H 0.5362 -0.0833 0.3865 0.043 Uiso 1.00 1 c R . .
H(37C) H 0.4714 -0.0177 0.3224 0.043 Uiso 1.00 1 c R . .
C(38) C 0.7229(3) 0.1288(3) 0.2261(2) 0.0312(10) Uani 1.00 1 d . . .
C(39) C 0.8334(3) 0.0681(3) 0.2304(2) 0.0398(11) Uani 1.00 1 d . . .
H(39A) H 0.8946 0.1037 0.1957 0.048 Uiso 1.00 1 c R . .
H(39B) H 0.8314 -0.0068 0.2115 0.048 Uiso 1.00 1 c R . .
H(39C) H 0.8469 0.0672 0.2871 0.048 Uiso 1.00 1 c R . .
C(40) C 0.7195(3) 0.2324(3) 0.1791(2) 0.0331(10) Uani 1.00 1 d . . .
H(40A) H 0.6394 0.2593 0.1804 0.040 Uiso 1.00 1 c R . .
H(40B) H 0.7573 0.2879 0.2057 0.040 Uiso 1.00 1 c R . .
C(41) C 0.6436(3) 0.2248(3) -0.0019(2) 0.0336(10) Uani 1.00 1 d . . .
C(42) C 0.7338(4) 0.0565(3) 0.0243(2) 0.0358(10) Uani 1.00 1 d . . .
C(43) C 0.6103(3) 0.1412(3) -0.0545(2) 0.0314(10) Uani 1.00 1 d . . .
C(44) C 0.6620(3) 0.0416(3) -0.0387(2) 0.0328(10) Uani 1.00 1 d . . .
C(45) C 0.5368(3) 0.1527(3) -0.1110(2) 0.0370(10) Uani 1.00 1 d . . .
H(45A) H 0.5029 0.2218 -0.1227 0.044 Uiso 1.00 1 c R . .
C(46) C 0.6428(4) -0.0527(3) -0.0775(2) 0.0372(11) Uani 1.00 1 d . . .
H(46A) H 0.6791 -0.1211 -0.0668 0.045 Uiso 1.00 1 c R . .
C(47) C 0.5150(4) 0.0582(4) -0.1498(2) 0.0406(11) Uani 1.00 1 d . . .
H(47A) H 0.4639 0.0623 -0.1880 0.049 Uiso 1.00 1 c R . .
C(48) C 0.5671(4) -0.0418(4) -0.1333(2) 0.0393(11) Uani 1.00 1 d . . .
H(48A) H 0.5509 -0.1048 -0.1606 0.047 Uiso 1.00 1 c R . .

loop_
_atom_site_aniso_label
_atom_site_aniso_U_11
_atom_site_aniso_U_22
_atom_site_aniso_U_33
_atom_site_aniso_U_12
_atom_site_aniso_U_13
_atom_site_aniso_U_23
O(1) 0.0353(18) 0.0394(19) 0.0518(18) -0.0083(15) -0.0147(14) 0.0203(15)
O(2) 0.0374(18) 0.0331(17) 0.0323(15) -0.0068(14) -0.0039(13) 0.0003(12)
O(3) 0.042(2) 0.045(2) 0.0483(18) 0.0070(16) -0.0176(16) -0.0031(15)
O(4) 0.044(2) 0.0329(19) 0.0490(18) 0.0040(16) -0.0100(15) 0.0126(14)
N(1) 0.040(2) 0.030(2) 0.042(2) -0.0053(18) -0.0087(17) 0.0138(16)
N(2) 0.035(2) 0.023(2) 0.0374(19) 0.0054(16) -0.0114(16) -0.0020(15)
C(1) 0.039(3) 0.054(3) 0.081(3) -0.010(2) -0.002(2) 0.035(2)
C(2) 0.034(2) 0.032(2) 0.031(2) -0.004(2) -0.0039(18) 0.0024(18)
C(3) 0.044(3) 0.062(3) 0.040(2) -0.024(2) -0.015(2) 0.005(2)
C(4) 0.043(2) 0.031(2) 0.035(2) -0.005(2) 0.002(2) -0.0024(19)
C(5) 0.029(2) 0.030(2) 0.041(2) 0.002(2) -0.014(2) 0.0028(19)
C(6) 0.031(2) 0.028(2) 0.035(2) 0.002(2) -0.0068(19) 0.0102(18)
C(7) 0.026(2) 0.036(2) 0.035(2) 0.003(2) -0.0050(18) -0.0017(19)
C(8) 0.030(2) 0.029(2) 0.035(2) -0.002(2) -0.0055(19) 0.0002(18)
C(9) 0.036(2) 0.042(3) 0.047(2) -0.001(2) -0.009(2) -0.002(2)
C(10) 0.038(2) 0.048(3) 0.040(2) -0.011(2) -0.012(2) 0.009(2)
C(11) 0.046(3) 0.045(3) 0.043(2) -0.003(2) -0.003(2) -0.008(2)
C(12) 0.044(3) 0.051(3) 0.035(2) -0.015(2) -0.008(2) -0.005(2)
O(5) 0.0318(17) 0.0371(18) 0.0441(17) -0.0059(14) -0.0111(14) 0.0143(14)
O(6) 0.0425(19) 0.0356(18) 0.0301(15) -0.0158(15) -0.0102(13) 0.0019(12)
O(7) 0.0373(19) 0.049(2) 0.0515(19) 0.0090(16) -0.0165(15) 0.0100(15)
O(8) 0.054(2) 0.0245(18) 0.0465(18) 0.0066(16) -0.0128(15) 0.0010(14)
N(3) 0.034(2) 0.028(2) 0.0362(19) -0.0025(16) -0.0114(16) 0.0059(15)
N(4) 0.035(2) 0.028(2) 0.0375(19) -0.0019(17) -0.0174(16) 0.0001(15)
C(13) 0.039(2) 0.048(3) 0.043(2) -0.015(2) -0.008(2) 0.015(2)
C(14) 0.035(2) 0.038(2) 0.029(2) -0.010(2) -0.0106(19) 0.0052(18)
C(15) 0.027(2) 0.087(4) 0.053(3) -0.008(2) -0.012(2) 0.030(2)
C(16) 0.047(2) 0.037(2) 0.031(2) -0.010(2) -0.007(2) 0.0017(19)
C(17) 0.030(2) 0.030(2) 0.039(2) -0.003(2) -0.0058(19) 0.0058(19)
C(18) 0.034(2) 0.030(2) 0.035(2) -0.004(2) -0.0053(19) 0.0050(19)
C(19) 0.029(2) 0.030(2) 0.032(2) 0.000(2) -0.0043(18) 0.0004(18)
C(20) 0.027(2) 0.032(2) 0.033(2) 0.0027(19) -0.0074(18) 0.0005(18)
C(21) 0.037(2) 0.031(2) 0.041(2) 0.002(2) -0.001(2) 0.000(2)
C(22) 0.027(2) 0.040(2) 0.044(2) 0.001(2) -0.010(2) 0.001(2)
C(23) 0.040(2) 0.036(2) 0.044(2) -0.005(2) -0.003(2) -0.013(2)
C(24) 0.037(2) 0.057(3) 0.037(2) -0.008(2) -0.010(2) -0.004(2)
O(9) 0.0313(17) 0.044(2) 0.0429(17) 0.0029(14) -0.0046(14) 0.0129(14)
O(10) 0.0348(18) 0.0305(17) 0.0366(15) -0.0066(14) -0.0037(13) -0.0067(12)
O(11) 0.050(2) 0.039(2) 0.0487(19) 0.0073(16) -0.0071(16) 0.0122(15)
O(12) 0.052(2) 0.043(2) 0.0467(18) 0.0106(17) -0.0184(16) 0.0009(15)
N(5) 0.040(2) 0.0225(19) 0.0323(18) 0.0013(16) -0.0081(16) 0.0037(14)
N(6) 0.037(2) 0.025(2) 0.039(2) -0.0011(17) -0.0184(17) 0.0016(15)
C(25) 0.036(2) 0.039(2) 0.051(2) -0.006(2) -0.002(2) 0.015(2)
C(26) 0.030(2) 0.033(2) 0.038(2) -0.002(2) -0.0054(19) -0.0028(19)
C(27) 0.038(3) 0.080(4) 0.038(2) -0.018(2) -0.011(2) 0.009(2)
C(28) 0.042(2) 0.027(2) 0.038(2) 0.001(2) 0.009(2) -0.0036(18)
C(29) 0.032(2) 0.036(2) 0.034(2) -0.003(2) -0.0101(19) 0.0077(19)
C(30) 0.034(2) 0.030(2) 0.041(2) 0.001(2) -0.007(2) 0.0029(19)
C(31) 0.031(2) 0.043(2) 0.031(2) -0.004(2) -0.0059(19) 0.0014(19)
C(32) 0.028(2) 0.034(2) 0.040(2) -0.001(2) -0.0078(19) -0.0021(19)
C(33) 0.036(2) 0.065(3) 0.041(2) -0.008(2) -0.012(2) 0.002(2)
C(34) 0.052(3) 0.036(2) 0.041(2) -0.003(2) -0.001(2) -0.004(2)
C(35) 0.038(3) 0.077(4) 0.037(2) -0.019(2) -0.009(2) -0.010(2)
C(36) 0.050(3) 0.061(3) 0.044(2) -0.014(2) -0.002(2) -0.015(2)
O(13) 0.0310(16) 0.0281(16) 0.0400(16) 0.0024(13) -0.0068(13) 0.0097(12)
O(14) 0.0375(18) 0.0403(18) 0.0288(15) -0.0100(15) -0.0097(13) 0.0032(12)
O(15) 0.050(2) 0.0307(19) 0.0496(18) -0.0064(16) -0.0183(15) 0.0083(14)
O(16) 0.050(2) 0.041(2) 0.0515(19) 0.0140(17) -0.0207(16) -0.0035(15)
N(7) 0.033(2) 0.0240(19) 0.0328(18) -0.0012(16) -0.0106(15) 0.0049(14)
N(8) 0.033(2) 0.030(2) 0.040(2) -0.0050(17) -0.0198(17) 0.0022(16)
C(37) 0.028(2) 0.037(2) 0.041(2) -0.005(2) -0.0018(19) 0.008(2)
C(38) 0.031(2) 0.033(2) 0.030(2) -0.004(2) -0.0074(18) 0.0045(18)
C(39) 0.032(2) 0.045(2) 0.043(2) 0.001(2) -0.008(2) 0.013(2)
C(40) 0.035(2) 0.031(2) 0.033(2) -0.003(2) -0.0054(19) 0.0022(18)
C(41) 0.034(2) 0.031(2) 0.038(2) -0.006(2) -0.0103(19) 0.0074(19)
C(42) 0.039(2) 0.029(2) 0.039(2) 0.001(2) -0.008(2) 0.003(2)
C(43) 0.030(2) 0.035(2) 0.032(2) -0.007(2) -0.0108(18) 0.0016(18)
C(44) 0.029(2) 0.032(2) 0.038(2) 0.002(2) -0.0090(19) 0.0027(19)
C(45) 0.034(2) 0.039(2) 0.040(2) -0.004(2) -0.012(2) 0.001(2)
C(46) 0.040(2) 0.036(2) 0.034(2) -0.002(2) -0.005(2) -0.0019(19)
C(47) 0.035(2) 0.049(3) 0.039(2) -0.007(2) -0.010(2) -0.002(2)
C(48) 0.041(2) 0.044(3) 0.033(2) -0.004(2) -0.005(2) -0.008(2)

loop_
_atom_type_symbol
_atom_type_description
_atom_type_scat_dispersion_real
_atom_type_scat_dispersion_imag
_atom_type_scat_source
C C 0.003 0.002
;
International Tables for Crystallography
(1992, Vol. C, Tables 4.2.6.8 and 6.1.1.4)
;
H H 0.000 0.000
;
International Tables for Crystallography
(1992, Vol. C, Table 6.1.1.4)
;
O O 0.011 0.006
;
International Tables for Crystallography
(1992, Vol. C, Tables 4.2.6.8 and 6.1.1.4)
;
N N 0.006 0.003
;
International Tables for Crystallography
(1992, Vol. C, Tables 4.2.6.8 and 6.1.1.4)
;

loop_
_geom_angle_atom_site_label_1
_geom_angle_atom_site_label_2
_geom_angle_atom_site_label_3
_geom_angle
_geom_angle_publ_flag
_geom_angle_site_symmetry_1
_geom_angle_site_symmetry_2
_geom_angle_site_symmetry_3
N(1) O(1) C(1) 109.1(3) yes . . .
N(2) O(2) C(4) 109.6(3) yes . . .
O(1) N(1) C(2) 110.5(3) yes . . .
O(2) N(2) C(5) 122.7(3) yes . . .
O(2) N(2) C(6) 121.1(3) yes . . .
C(5) N(2) C(6) 113.8(3) yes . . .
N(1) C(2) C(3) 126.5(4) yes . . .
N(1) C(2) C(4) 113.2(4) yes . . .
C(3) C(2) C(4) 120.3(4) yes . . .
O(2) C(4) C(2) 110.4(3) yes . . .
O(3) C(5) N(2) 125.4(4) yes . . .
O(3) C(5) C(7) 130.6(4) yes . . .
N(2) C(5) C(7) 104.0(3) yes . . .
O(4) C(6) N(2) 124.0(4) yes . . .
O(4) C(6) C(8) 131.6(4) yes . . .
N(2) C(6) C(8) 104.4(3) yes . . .
C(5) C(7) C(8) 109.4(3) yes . . .
C(5) C(7) C(9) 129.2(4) yes . . .
C(8) C(7) C(9) 121.4(4) yes . . .
C(6) C(8) C(7) 108.2(3) yes . . .
C(6) C(8) C(10) 130.1(4) yes . . .
C(7) C(8) C(10) 121.7(4) yes . . .
C(7) C(9) C(11) 116.8(4) yes . . .
C(8) C(10) C(12) 117.1(4) yes . . .
C(9) C(11) C(12) 121.7(4) yes . . .
C(10) C(12) C(11) 121.2(4) yes . . .
N(3) O(5) C(13) 108.7(3) yes . . .
N(4) O(6) C(16) 110.8(3) yes . . .
O(5) N(3) C(14) 110.6(3) yes . . .
O(6) N(4) C(17) 123.1(3) yes . . .
O(6) N(4) C(18) 120.3(3) yes . . .
C(17) N(4) C(18) 113.6(3) yes . . .
N(3) C(14) C(15) 124.7(4) yes . . .
N(3) C(14) C(16) 115.7(4) yes . . .
C(15) C(14) C(16) 119.6(4) yes . . .
O(6) C(16) C(14) 111.8(3) yes . . .
O(7) C(17) N(4) 125.1(4) yes . . .
O(7) C(17) C(19) 130.7(4) yes . . .
N(4) C(17) C(19) 104.2(3) yes . . .
O(8) C(18) N(4) 125.3(4) yes . . .
O(8) C(18) C(20) 130.4(4) yes . . .
N(4) C(18) C(20) 104.3(3) yes . . .
C(17) C(19) C(20) 108.6(3) yes . . .
C(17) C(19) C(21) 129.6(4) yes . . .
C(20) C(19) C(21) 121.8(4) yes . . .
C(18) C(20) C(19) 108.8(3) yes . . .
C(18) C(20) C(22) 129.5(3) yes . . .
C(19) C(20) C(22) 121.7(4) yes . . .
C(19) C(21) C(23) 117.1(4) yes . . .
C(20) C(22) C(24) 117.2(4) yes . . .
C(21) C(23) C(24) 121.5(4) yes . . .
C(22) C(24) C(23) 120.7(4) yes . . .
N(5) O(9) C(25) 108.5(3) yes . . .
N(6) O(10) C(28) 110.3(3) yes . . .
O(9) N(5) C(26) 110.5(3) yes . . .
O(10) N(6) C(29) 120.2(3) yes . . .
O(10) N(6) C(30) 123.5(3) yes . . .
C(29) N(6) C(30) 114.6(3) yes . . .
N(5) C(26) C(27) 126.6(4) yes . . .
N(5) C(26) C(28) 113.9(4) yes . . .
C(27) C(26) C(28) 119.5(3) yes . . .
O(10) C(28) C(26) 110.5(3) yes . . .
O(11) C(29) N(6) 125.1(4) yes . . .
O(11) C(29) C(31) 131.4(4) yes . . .
N(6) C(29) C(31) 103.5(3) yes . . .
O(12) C(30) N(6) 125.8(4) yes . . .
O(12) C(30) C(32) 130.4(4) yes . . .
N(6) C(30) C(32) 103.8(3) yes . . .
C(29) C(31) C(32) 109.1(3) yes . . .
C(29) C(31) C(33) 130.2(4) yes . . .
C(32) C(31) C(33) 120.7(4) yes . . .
C(30) C(32) C(31) 108.7(3) yes . . .
C(30) C(32) C(34) 129.8(4) yes . . .
C(31) C(32) C(34) 121.5(4) yes . . .
C(31) C(33) C(35) 117.5(4) yes . . .
C(32) C(34) C(36) 117.4(4) yes . . .
C(33) C(35) C(36) 121.0(4) yes . . .
C(34) C(36) C(35) 121.9(5) yes . . .
N(7) O(13) C(37) 108.9(2) yes . . .
N(8) O(14) C(40) 111.1(2) yes . . .
O(13) N(7) C(38) 110.6(3) yes . . .
O(14) N(8) C(41) 120.5(3) yes . . .
O(14) N(8) C(42) 121.9(3) yes . . .
C(41) N(8) C(42) 113.0(3) yes . . .
N(7) C(38) C(39) 125.1(3) yes . . .
N(7) C(38) C(40) 114.6(3) yes . . .
C(39) C(38) C(40) 120.2(3) yes . . .
O(14) C(40) C(38) 112.3(3) yes . . .
O(15) C(41) N(8) 124.3(4) yes . . .
O(15) C(41) C(43) 131.6(4) yes . . .
N(8) C(41) C(43) 104.1(3) yes . . .
O(16) C(42) N(8) 125.0(4) yes . . .
O(16) C(42) C(44) 131.0(4) yes . . .
N(8) C(42) C(44) 104.0(3) yes . . .
C(41) C(43) C(44) 109.4(3) yes . . .
C(41) C(43) C(45) 128.8(4) yes . . .
C(44) C(43) C(45) 121.8(4) yes . . .
C(42) C(44) C(43) 108.7(3) yes . . .
C(42) C(44) C(46) 129.4(4) yes . . .
C(43) C(44) C(46) 122.0(4) yes . . .
C(43) C(45) C(47) 117.1(4) yes . . .
C(44) C(46) C(48) 116.4(4) yes . . .
C(45) C(47) C(48) 120.7(4) yes . . .
C(46) C(48) C(47) 122.1(4) yes . . .
O(1) C(1) H(1A) 109.5 no . . .
O(1) C(1) H(1B) 109.5 no . . .
O(1) C(1) H(1C) 109.5 no . . .
H(1A) C(1) H(1B) 109.5 no . . .
H(1A) C(1) H(1C) 109.5 no . . .
H(1B) C(1) H(1C) 109.5 no . . .
C(2) C(3) H(3A) 109.5 no . . .
C(2) C(3) H(3B) 109.5 no . . .
C(2) C(3) H(3C) 109.5 no . . .
H(3A) C(3) H(3B) 109.5 no . . .
H(3A) C(3) H(3C) 109.5 no . . .
H(3B) C(3) H(3C) 109.5 no . . .
O(2) C(4) H(4A) 109.6 no . . .
O(2) C(4) H(4B) 109.6 no . . .
C(2) C(4) H(4A) 109.6 no . . .
C(2) C(4) H(4B) 109.6 no . . .
H(4A) C(4) H(4B) 108.1 no . . .
C(7) C(9) H(9A) 121.6 no . . .
H(9A) C(9) C(11) 121.6 no . . .
C(8) C(10) H(10A) 121.4 no . . .
H(10A) C(10) C(12) 121.4 no . . .
C(9) C(11) H(11A) 119.2 no . . .
H(11A) C(11) C(12) 119.2 no . . .
C(10) C(12) H(12A) 119.4 no . . .
C(11) C(12) H(12A) 119.4 no . . .
O(5) C(13) H(13A) 109.5 no . . .
O(5) C(13) H(13B) 109.5 no . . .
O(5) C(13) H(13C) 109.5 no . . .
H(13A) C(13) H(13B) 109.5 no . . .
H(13A) C(13) H(13C) 109.5 no . . .
H(13B) C(13) H(13C) 109.5 no . . .
C(14) C(15) H(15A) 109.5 no . . .
C(14) C(15) H(15B) 109.5 no . . .
C(14) C(15) H(15C) 109.5 no . . .
H(15A) C(15) H(15B) 109.5 no . . .
H(15A) C(15) H(15C) 109.5 no . . .
H(15B) C(15) H(15C) 109.5 no . . .
O(6) C(16) H(16A) 109.3 no . . .
O(6) C(16) H(16B) 109.3 no . . .
C(14) C(16) H(16A) 109.2 no . . .
C(14) C(16) H(16B) 109.3 no . . .
H(16A) C(16) H(16B) 107.9 no . . .
C(19) C(21) H(21A) 121.5 no . . .
H(21A) C(21) C(23) 121.5 no . . .
C(20) C(22) H(22A) 121.4 no . . .
H(22A) C(22) C(24) 121.4 no . . .
C(21) C(23) H(23A) 119.2 no . . .
H(23A) C(23) C(24) 119.2 no . . .
C(22) C(24) H(24A) 119.7 no . . .
C(23) C(24) H(24A) 119.7 no . . .
O(9) C(25) H(25A) 109.5 no . . .
O(9) C(25) H(25B) 109.5 no . . .
O(9) C(25) H(25C) 109.5 no . . .
H(25A) C(25) H(25B) 109.5 no . . .
H(25A) C(25) H(25C) 109.5 no . . .
H(25B) C(25) H(25C) 109.5 no . . .
C(26) C(27) H(27A) 109.5 no . . .
C(26) C(27) H(27B) 109.5 no . . .
C(26) C(27) H(27C) 109.5 no . . .
H(27A) C(27) H(27B) 109.5 no . . .
H(27A) C(27) H(27C) 109.5 no . . .
H(27B) C(27) H(27C) 109.5 no . . .
O(10) C(28) H(28A) 109.5 no . . .
O(10) C(28) H(28B) 109.5 no . . .
C(26) C(28) H(28A) 109.5 no . . .
C(26) C(28) H(28B) 109.5 no . . .
H(28A) C(28) H(28B) 108.1 no . . .
C(31) C(33) H(33A) 121.2 no . . .
H(33A) C(33) C(35) 121.2 no . . .
C(32) C(34) H(34A) 121.3 no . . .
H(34A) C(34) C(36) 121.3 no . . .
C(33) C(35) H(35A) 119.5 no . . .
H(35A) C(35) C(36) 119.5 no . . .
C(34) C(36) H(36A) 119.1 no . . .
C(35) C(36) H(36A) 119.1 no . . .
O(13) C(37) H(37A) 109.5 no . . .
O(13) C(37) H(37B) 109.5 no . . .
O(13) C(37) H(37C) 109.5 no . . .
H(37A) C(37) H(37B) 109.5 no . . .
H(37A) C(37) H(37C) 109.5 no . . .
H(37B) C(37) H(37C) 109.5 no . . .
C(38) C(39) H(39A) 109.5 no . . .
C(38) C(39) H(39B) 109.5 no . . .
C(38) C(39) H(39C) 109.5 no . . .
H(39A) C(39) H(39B) 109.5 no . . .
H(39A) C(39) H(39C) 109.5 no . . .
H(39B) C(39) H(39C) 109.5 no . . .
O(14) C(40) H(40A) 109.1 no . . .
O(14) C(40) H(40B) 109.1 no . . .
C(38) C(40) H(40A) 109.1 no . . .
C(38) C(40) H(40B) 109.1 no . . .
H(40A) C(40) H(40B) 107.9 no . . .
C(43) C(45) H(45A) 121.5 no . . .
H(45A) C(45) C(47) 121.5 no . . .
C(44) C(46) H(46A) 121.8 no . . .
H(46A) C(46) C(48) 121.8 no . . .
C(45) C(47) H(47A) 119.7 no . . .
H(47A) C(47) C(48) 119.7 no . . .
C(46) C(48) H(48A) 119.0 no . . .
C(47) C(48) H(48A) 119.0 no . . .

loop_
_geom_bond_atom_site_label_1
_geom_bond_atom_site_label_2
_geom_bond_distance
_geom_bond_publ_flag
_geom_bond_site_symmetry_1
_geom_bond_site_symmetry_2
O(1) N(1) 1.398(4) yes . .
O(1) C(1) 1.429(6) yes . .
O(2) N(2) 1.384(4) yes . .
O(2) C(4) 1.461(4) yes . .
O(3) C(5) 1.217(5) yes . .
O(4) C(6) 1.214(5) yes . .
N(1) C(2) 1.289(5) yes . .
N(2) C(5) 1.387(5) yes . .
N(2) C(6) 1.402(5) yes . .
C(2) C(3) 1.474(6) yes . .
C(2) C(4) 1.489(6) yes . .
C(5) C(7) 1.480(6) yes . .
C(6) C(8) 1.477(6) yes . .
C(7) C(8) 1.385(6) yes . .
C(7) C(9) 1.385(6) yes . .
C(8) C(10) 1.381(6) yes . .
C(9) C(11) 1.395(7) yes . .
C(10) C(12) 1.390(7) yes . .
C(11) C(12) 1.380(7) yes . .
O(5) N(3) 1.408(4) yes . .
O(5) C(13) 1.438(5) yes . .
O(6) N(4) 1.376(4) yes . .
O(6) C(16) 1.461(4) yes . .
O(7) C(17) 1.215(5) yes . .
O(8) C(18) 1.204(5) yes . .
N(3) C(14) 1.276(5) yes . .
N(4) C(17) 1.402(5) yes . .
N(4) C(18) 1.392(5) yes . .
C(14) C(15) 1.488(6) yes . .
C(14) C(16) 1.483(6) yes . .
C(17) C(19) 1.484(6) yes . .
C(18) C(20) 1.486(6) yes . .
C(19) C(20) 1.386(5) yes . .
C(19) C(21) 1.385(6) yes . .
C(20) C(22) 1.379(6) yes . .
C(21) C(23) 1.391(7) yes . .
C(22) C(24) 1.405(6) yes . .
C(23) C(24) 1.397(6) yes . .
O(9) N(5) 1.406(4) yes . .
O(9) C(25) 1.435(5) yes . .
O(10) N(6) 1.384(4) yes . .
O(10) C(28) 1.466(4) yes . .
O(11) C(29) 1.204(5) yes . .
O(12) C(30) 1.207(5) yes . .
N(5) C(26) 1.292(5) yes . .
N(6) C(29) 1.400(5) yes . .
N(6) C(30) 1.393(5) yes . .
C(26) C(27) 1.468(6) yes . .
C(26) C(28) 1.493(6) yes . .
C(29) C(31) 1.482(6) yes . .
C(30) C(32) 1.485(6) yes . .
C(31) C(32) 1.390(6) yes . .
C(31) C(33) 1.386(6) yes . .
C(32) C(34) 1.375(6) yes . .
C(33) C(35) 1.391(8) yes . .
C(34) C(36) 1.382(7) yes . .
C(35) C(36) 1.370(7) yes . .
O(13) N(7) 1.409(4) yes . .
O(13) C(37) 1.443(4) yes . .
O(14) N(8) 1.385(4) yes . .
O(14) C(40) 1.463(4) yes . .
O(15) C(41) 1.211(5) yes . .
O(16) C(42) 1.204(5) yes . .
N(7) C(38) 1.286(5) yes . .
N(8) C(41) 1.403(5) yes . .
N(8) C(42) 1.405(5) yes . .
C(38) C(39) 1.486(6) yes . .
C(38) C(40) 1.490(5) yes . .
C(41) C(43) 1.472(6) yes . .
C(42) C(44) 1.480(6) yes . .
C(43) C(44) 1.379(6) yes . .
C(43) C(45) 1.389(6) yes . .
C(44) C(46) 1.384(6) yes . .
C(45) C(47) 1.396(6) yes . .
C(46) C(48) 1.399(6) yes . .
C(47) C(48) 1.388(6) yes . .
C(1) H(1A) 0.980 no . .
C(1) H(1B) 0.980 no . .
C(1) H(1C) 0.980 no . .
C(3) H(3A) 0.980 no . .
C(3) H(3B) 0.980 no . .
C(3) H(3C) 0.980 no . .
C(4) H(4A) 0.990 no . .
C(4) H(4B) 0.990 no . .
C(9) H(9A) 0.950 no . .
C(10) H(10A) 0.950 no . .
C(11) H(11A) 0.950 no . .
C(12) H(12A) 0.950 no . .
C(13) H(13A) 0.980 no . .
C(13) H(13B) 0.980 no . .
C(13) H(13C) 0.980 no . .
C(15) H(15A) 0.980 no . .
C(15) H(15B) 0.980 no . .
C(15) H(15C) 0.980 no . .
C(16) H(16A) 0.990 no . .
C(16) H(16B) 0.990 no . .
C(21) H(21A) 0.950 no . .
C(22) H(22A) 0.950 no . .
C(23) H(23A) 0.950 no . .
C(24) H(24A) 0.950 no . .
C(25) H(25A) 0.980 no . .
C(25) H(25B) 0.980 no . .
C(25) H(25C) 0.980 no . .
C(27) H(27A) 0.980 no . .
C(27) H(27B) 0.980 no . .
C(27) H(27C) 0.980 no . .
C(28) H(28A) 0.990 no . .
C(28) H(28B) 0.990 no . .
C(33) H(33A) 0.950 no . .
C(34) H(34A) 0.950 no . .
C(35) H(35A) 0.950 no . .
C(36) H(36A) 0.950 no . .
C(37) H(37A) 0.980 no . .
C(37) H(37B) 0.980 no . .
C(37) H(37C) 0.980 no . .
C(39) H(39A) 0.980 no . .
C(39) H(39B) 0.980 no . .
C(39) H(39C) 0.980 no . .
C(40) H(40A) 0.990 no . .
C(40) H(40B) 0.990 no . .
C(45) H(45A) 0.950 no . .
C(46) H(46A) 0.950 no . .
C(47) H(47A) 0.950 no . .
C(48) H(48A) 0.950 no . .

loop_
_geom_contact_atom_site_label_1
_geom_contact_atom_site_label_2
_geom_contact_distance
_geom_contact_publ_flag
_geom_contact_site_symmetry_1
_geom_contact_site_symmetry_2
O(1) C(15) 3.357(6) ? . 2_665
O(1) C(34) 3.090(5) ? . .
O(1) C(36) 3.488(6) ? . .
O(2) O(10) 3.419(4) ? . 1_545
O(2) C(28) 3.267(5) ? . 1_545
O(3) C(22) 3.339(5) ? . 1_455
O(4) C(27) 3.378(5) ? . 2_666
O(4) C(37) 3.370(5) ? . 2_656
N(1) C(12) 3.541(6) ? . 2_666
C(1) O(6) 3.349(6) ? . .
C(1) C(15) 3.549(7) ? . .
C(1) C(34) 3.480(6) ? . .
C(1) O(15) 3.517(5) ? . .
C(1) O(15) 3.568(6) ? . 2_665
C(3) O(5) 3.357(5) ? . 2_665
C(3) C(25) 3.427(6) ? . 2_566
C(4) O(10) 3.320(5) ? . 1_545
C(4) N(7) 3.492(5) ? . .
C(4) C(37) 3.555(6) ? . .
C(6) C(21) 3.515(5) ? . 2_666
C(7) C(10) 3.587(6) ? . 2_666
C(8) C(12) 3.595(5) ? . 2_666
C(8) C(19) 3.548(5) ? . 2_666
C(9) O(9) 3.185(5) ? . .
C(10) C(7) 3.587(6) ? . 2_666
C(10) C(17) 3.537(6) ? . 2_666
C(11) O(9) 3.430(5) ? . .
C(12) N(1) 3.541(6) ? . 2_666
C(12) C(8) 3.595(5) ? . 2_666
O(5) C(3) 3.357(5) ? . 2_665
O(5) O(16) 3.539(4) ? . 1_565
O(5) C(46) 3.520(5) ? . 1_565
O(6) C(1) 3.349(6) ? . .
O(6) O(14) 3.529(4) ? . .
O(6) C(40) 3.309(5) ? . .
O(7) C(45) 3.426(5) ? . 2_665
O(8) C(25) 3.375(5) ? . 2_666
N(3) C(35) 3.446(6) ? . 1_655
C(13) O(11) 3.522(5) ? . 2_675
C(13) O(14) 3.246(5) ? . 2_765
C(13) O(16) 3.544(5) ? . 1_565
C(15) O(1) 3.357(6) ? . 2_665
C(15) C(1) 3.549(7) ? . .
C(15) O(15) 3.569(5) ? . 2_665
C(16) O(14) 3.431(5) ? . .
C(16) O(15) 3.455(6) ? . .
C(17) C(10) 3.537(6) ? . 2_666
C(18) C(36) 3.534(6) ? . 1_655
C(19) C(8) 3.548(5) ? . 2_666
C(20) C(36) 3.565(6) ? . 1_655
C(21) C(6) 3.515(5) ? . 2_666
C(21) O(13) 3.340(5) ? . 1_565
C(22) O(3) 3.339(5) ? . 1_655
C(22) C(32) 3.584(6) ? . 1_655
C(22) C(34) 3.390(6) ? . 1_655
C(24) N(5) 3.560(6) ? . 1_655
O(9) C(9) 3.185(5) ? . .
O(9) C(11) 3.430(5) ? . .
O(10) O(2) 3.419(4) ? . 1_565
O(10) C(4) 3.320(5) ? . 1_565
O(10) C(37) 3.444(5) ? . 1_565
O(11) C(13) 3.522(5) ? . 2_675
O(11) C(39) 3.279(5) ? . 1_465
N(5) C(24) 3.560(6) ? . 1_455
N(5) C(28) 3.430(5) ? . 2_576
C(25) C(3) 3.427(6) ? . 2_566
C(25) O(8) 3.375(5) ? . 2_666
C(27) O(4) 3.378(5) ? . 2_666
C(27) O(13) 3.422(5) ? . 2_666
C(27) C(37) 3.568(6) ? . 1_565
C(27) C(37) 3.527(7) ? . 2_666
C(28) O(2) 3.267(5) ? . 1_565
C(28) N(5) 3.430(5) ? . 2_576
C(32) C(22) 3.584(6) ? . 1_455
C(34) O(1) 3.090(5) ? . .
C(34) C(1) 3.480(6) ? . .
C(34) C(22) 3.390(6) ? . 1_455
C(35) N(3) 3.446(6) ? . 1_455
C(36) O(1) 3.488(6) ? . .
C(36) C(18) 3.534(6) ? . 1_455
C(36) C(20) 3.565(6) ? . 1_455
O(13) C(21) 3.340(5) ? . 1_545
O(13) C(27) 3.422(5) ? . 2_666
O(13) C(47) 3.545(5) ? . 2_655
O(14) O(6) 3.529(4) ? . .
O(14) C(13) 3.246(5) ? . 2_765
O(14) C(16) 3.431(5) ? . .
O(15) C(1) 3.517(5) ? . .
O(15) C(1) 3.568(6) ? . 2_665
O(15) C(15) 3.569(5) ? . 2_665
O(15) C(16) 3.455(6) ? . .
O(16) O(5) 3.539(4) ? . 1_545
O(16) C(13) 3.544(5) ? . 1_545
N(7) C(4) 3.492(5) ? . .
N(7) C(47) 3.432(6) ? . 2_655
N(7) C(48) 3.521(6) ? . 2_655
C(37) O(4) 3.370(5) ? . 2_656
C(37) C(4) 3.555(6) ? . .
C(37) O(10) 3.444(5) ? . 1_545
C(37) C(27) 3.568(6) ? . 1_545
C(37) C(27) 3.527(7) ? . 2_666
C(39) O(11) 3.279(5) ? . 1_645
C(40) O(6) 3.309(5) ? . .
C(45) O(7) 3.426(5) ? . 2_665
C(46) O(5) 3.520(5) ? . 1_545
C(47) O(13) 3.545(5) ? . 2_655
C(47) N(7) 3.432(6) ? . 2_655
C(48) N(7) 3.521(6) ? . 2_655
O(1) H(12A) 3.413 ? . 2_666
O(1) H(15A) 2.426 ? . 2_665
O(1) H(15C) 3.583 ? . 2_665
O(1) H(34A) 2.396 ? . .
O(1) H(36A) 3.158 ? . .
O(2) H(23A) 3.482 ? . 2_666
O(2) H(25A) 3.004 ? . 2_566
O(2) H(25B) 3.467 ? . 2_566
O(2) H(28B) 2.419 ? . 1_545
O(2) H(37A) 3.533 ? . .
O(3) H(22A) 2.462 ? . 1_455
O(3) H(24A) 3.573 ? . 1_455
O(3) H(25A) 3.140 ? . 2_566
O(3) H(34A) 3.224 ? . .
O(4) H(11A) 3.568 ? . 2_666
O(4) H(21A) 3.434 ? . 2_666
O(4) H(27A) 3.475 ? . 2_666
O(4) H(27B) 3.225 ? . 1_545
O(4) H(27B) 3.432 ? . 2_666
O(4) H(27C) 2.729 ? . 2_666
O(4) H(37A) 2.782 ? . .
O(4) H(37B) 2.427 ? . 2_656
N(1) H(12A) 2.612 ? . 2_666
N(1) H(15A) 3.367 ? . 2_665
N(1) H(34A) 3.189 ? . .
N(1) H(40A) 2.996 ? . .
N(1) H(48A) 3.365 ? . 2_655
N(2) H(12A) 3.547 ? . 2_666
N(2) H(28B) 3.544 ? . 1_545
C(1) H(12A) 3.227 ? . 2_666
C(1) H(15A) 3.037 ? . 2_665
C(1) H(15C) 2.607 ? . .
C(1) H(34A) 2.949 ? . .
C(1) H(40A) 3.584 ? . .
C(1) H(45A) 3.493 ? . 2_665
H(1A) C(15) 3.117 ? . .
H(1A) C(15) 3.444 ? . 2_665
H(1A) H(15A) 3.544 ? . .
H(1A) H(15A) 2.897 ? . 2_665
H(1A) H(15B) 3.299 ? . .
H(1A) H(15C) 2.222 ? . .
H(1A) H(15C) 3.110 ? . 2_665
H(1A) C(34) 3.304 ? . .
H(1A) H(34A) 3.035 ? . .
H(1A) O(15) 2.592 ? . 2_665
H(1A) C(41) 3.487 ? . 2_665
H(1A) H(45A) 2.980 ? . 2_665
H(1B) H(12A) 3.212 ? . 2_666
H(1B) O(6) 2.690 ? . .
H(1B) C(15) 3.275 ? . .
H(1B) H(15A) 3.187 ? . 2_665
H(1B) H(15C) 2.326 ? . .
H(1B) C(16) 3.343 ? . .
H(1B) H(16A) 3.137 ? . .
H(1B) O(15) 2.712 ? . .
H(1B) C(40) 3.568 ? . .
H(1B) H(40A) 2.810 ? . .
H(1C) H(10A) 3.202 ? . 2_666
H(1C) C(12) 3.385 ? . 2_666
H(1C) H(12A) 2.674 ? . 2_666
H(1C) O(6) 3.173 ? . .
H(1C) O(7) 3.209 ? . .
H(1C) H(15C) 2.887 ? . .
H(1C) C(34) 3.414 ? . .
H(1C) H(34A) 2.837 ? . .
H(1C) H(45A) 3.115 ? . 2_665
C(2) H(12A) 3.531 ? . 2_666
C(2) H(34A) 3.502 ? . .
C(2) H(48A) 3.101 ? . 2_655
C(3) H(13A) 3.536 ? . 2_665
C(3) H(13C) 3.545 ? . 2_665
C(3) H(15A) 3.349 ? . 2_665
C(3) H(25A) 3.409 ? . 2_566
C(3) H(25B) 3.136 ? . 2_566
C(3) H(25C) 3.171 ? . 2_566
C(3) H(34A) 3.375 ? . .
C(3) H(36A) 3.434 ? . .
H(3A) O(5) 2.547 ? . 2_665
H(3A) N(3) 3.270 ? . 2_665
H(3A) C(13) 3.173 ? . 2_665
H(3A) H(13A) 3.115 ? . 2_665
H(3A) H(13C) 3.215 ? . 2_665
H(3A) C(14) 3.480 ? . 2_665
H(3A) C(15) 3.255 ? . 2_665
H(3A) H(15A) 2.453 ? . 2_665
H(3A) H(15B) 3.594 ? . 2_665
H(3A) H(34A) 3.309 ? . .
H(3A) H(36A) 2.850 ? . .
H(3A) H(46A) 3.150 ? . 2_655
H(3B) O(8) 3.060 ? . 1_455
H(3B) H(22A) 3.076 ? . 1_455
H(3B) C(25) 3.035 ? . 2_566
H(3B) H(25A) 2.924 ? . 2_566
H(3B) H(25B) 3.034 ? . 2_566
H(3B) H(25C) 2.641 ? . 2_566
H(3B) C(34) 3.494 ? . .
H(3B) H(34A) 2.887 ? . .
H(3B) H(36A) 3.132 ? . .
H(3C) O(5) 3.350 ? . 2_665
H(3C) C(13) 3.371 ? . 2_665
H(3C) H(13A) 3.277 ? . 2_665
H(3C) H(13C) 2.991 ? . 2_665
H(3C) O(11) 2.899 ? . 1_545
H(3C) C(25) 2.916 ? . 2_566
H(3C) H(25A) 3.064 ? . 2_566
H(3C) H(25B) 2.399 ? . 2_566
H(3C) H(25C) 2.825 ? . 2_566
H(3C) H(46A) 3.412 ? . 2_655
H(3C) H(48A) 3.573 ? . 2_655
C(4) H(28B) 3.214 ? . 1_545
C(4) H(37A) 3.116 ? . .
C(4) H(37C) 3.158 ? . .
C(4) H(48A) 3.085 ? . 2_655
H(4A) O(10) 2.493 ? . 1_545
H(4A) N(6) 3.581 ? . 1_545
H(4A) C(28) 3.247 ? . 1_545
H(4A) H(28B) 2.924 ? . 1_545
H(4A) N(7) 3.328 ? . .
H(4A) C(37) 3.086 ? . .
H(4A) H(37A) 2.884 ? . .
H(4A) H(37C) 2.470 ? . .
H(4A) C(48) 3.111 ? . 2_655
H(4A) H(48A) 2.541 ? . 2_655
H(4B) H(11A) 3.314 ? . 2_666
H(4B) H(12A) 3.027 ? . 2_666
H(4B) O(13) 3.529 ? . .
H(4B) N(7) 2.786 ? . .
H(4B) C(37) 3.151 ? . .
H(4B) H(37A) 2.628 ? . .
H(4B) H(37C) 2.996 ? . .
H(4B) H(40A) 3.294 ? . .
H(4B) H(48A) 3.194 ? . 2_655
C(6) H(37B) 3.434 ? . 2_656
C(7) H(10A) 3.565 ? . 2_666
C(9) H(10A) 3.565 ? . 2_666
C(9) H(25C) 3.523 ? . .
C(9) H(27C) 3.482 ? . .
H(9A) H(24A) 3.263 ? . 1_455
H(9A) O(9) 2.478 ? . .
H(9A) O(12) 3.255 ? . .
H(9A) N(5) 3.238 ? . .
H(9A) C(25) 3.148 ? . .
H(9A) H(25A) 3.206 ? . .
H(9A) H(25C) 3.111 ? . .
H(9A) C(26) 3.599 ? . .
H(9A) C(27) 3.544 ? . .
H(9A) H(27A) 3.511 ? . .
H(9A) H(27C) 3.047 ? . .
H(10A) H(1C) 3.202 ? . 2_666
H(10A) C(7) 3.565 ? . 2_666
H(10A) C(9) 3.565 ? . 2_666
H(10A) O(7) 3.437 ? . 2_666
H(10A) C(17) 3.541 ? . 2_666
H(10A) O(12) 2.888 ? . 2_666
C(11) H(27A) 3.594 ? . .
C(11) H(27C) 3.529 ? . .
C(11) H(40B) 3.369 ? . 2_666
H(11A) O(4) 3.568 ? . 2_666
H(11A) H(4B) 3.314 ? . 2_666
H(11A) O(9) 2.949 ? . .
H(11A) H(25C) 3.410 ? . .
H(11A) C(27) 3.406 ? . .
H(11A) H(27A) 2.833 ? . .
H(11A) H(27C) 3.117 ? . .
H(11A) N(7) 3.336 ? . 2_666
H(11A) C(38) 3.313 ? . 2_666
H(11A) C(40) 3.325 ? . 2_666
H(11A) H(40A) 3.356 ? . 2_666
H(11A) H(40B) 2.810 ? . 2_666
C(12) H(1C) 3.385 ? . 2_666
H(12A) O(1) 3.413 ? . 2_666
H(12A) N(1) 2.612 ? . 2_666
H(12A) N(2) 3.547 ? . 2_666
H(12A) C(1) 3.227 ? . 2_666
H(12A) H(1B) 3.212 ? . 2_666
H(12A) H(1C) 2.674 ? . 2_666
H(12A) C(2) 3.531 ? . 2_666
H(12A) H(4B) 3.027 ? . 2_666
H(12A) O(6) 3.517 ? . 2_666
H(12A) H(40A) 3.247 ? . 2_666
H(12A) H(40B) 3.382 ? . 2_666
O(5) H(3A) 2.547 ? . 2_665
O(5) H(3C) 3.350 ? . 2_665
O(5) H(35A) 3.356 ? . 1_655
O(5) H(46A) 2.625 ? . 1_565
O(6) H(1B) 2.690 ? . .
O(6) H(1C) 3.173 ? . .
O(6) H(12A) 3.517 ? . 2_666
O(6) H(40A) 3.262 ? . .
O(6) H(40B) 2.722 ? . .
O(7) H(1C) 3.209 ? . .
O(7) H(10A) 3.437 ? . 2_666
O(7) H(45A) 2.701 ? . 2_665
O(7) H(47A) 3.114 ? . 2_665
O(8) H(3B) 3.060 ? . 1_655
O(8) H(13A) 2.829 ? . 2_765
O(8) H(25C) 2.396 ? . 2_666
O(8) H(36A) 3.266 ? . 1_655
O(8) H(40B) 2.772 ? . .
N(3) H(3A) 3.270 ? . 2_665
N(3) H(16B) 3.100 ? . 2_765
N(3) H(35A) 2.538 ? . 1_655
N(3) H(36A) 3.086 ? . 2_665
N(4) H(40B) 3.427 ? . .
C(13) H(3A) 3.173 ? . 2_665
C(13) H(3C) 3.371 ? . 2_665
C(13) H(35A) 3.242 ? . 1_655
C(13) H(39A) 2.807 ? . 2_765
C(13) H(46A) 3.324 ? . 1_565
H(13A) C(3) 3.536 ? . 2_665
H(13A) H(3A) 3.115 ? . 2_665
H(13A) H(3C) 3.277 ? . 2_665
H(13A) O(8) 2.829 ? . 2_765
H(13A) H(16A) 3.590 ? . 2_765
H(13A) H(16B) 3.060 ? . 2_765
H(13A) H(25C) 3.561 ? . 1_654
H(13A) H(35A) 3.347 ? . 1_655
H(13A) O(14) 2.839 ? . 2_765
H(13A) C(39) 3.523 ? . 2_765
H(13A) H(39A) 2.598 ? . 2_765
H(13A) C(40) 3.364 ? . 2_765
H(13A) H(40B) 3.007 ? . 2_765
H(13B) C(33) 3.246 ? . 1_655
H(13B) H(33A) 2.691 ? . 1_655
H(13B) C(35) 3.230 ? . 1_655
H(13B) H(35A) 2.634 ? . 1_655
H(13B) O(14) 2.836 ? . 2_765
H(13B) O(16) 3.238 ? . 1_565
H(13B) O(16) 3.592 ? . 2_765
H(13B) H(39A) 2.999 ? . 2_765
H(13C) C(3) 3.545 ? . 2_665
H(13C) H(3A) 3.215 ? . 2_665
H(13C) H(3C) 2.991 ? . 2_665
H(13C) O(11) 2.571 ? . 2_675
H(13C) O(16) 3.333 ? . 1_565
H(13C) C(39) 3.340 ? . 2_765
H(13C) H(39A) 2.383 ? . 2_765
H(13C) C(46) 3.516 ? . 1_565
H(13C) H(46A) 2.981 ? . 1_565
C(14) H(3A) 3.480 ? . 2_665
C(14) H(35A) 3.424 ? . 1_655
C(14) H(36A) 2.970 ? . 2_665
C(15) H(1A) 3.117 ? . .
C(15) H(1A) 3.444 ? . 2_665
C(15) H(1B) 3.275 ? . .
C(15) H(3A) 3.255 ? . 2_665
C(15) H(36A) 3.517 ? . 2_665
C(15) H(45A) 3.057 ? . 2_665
C(15) H(46A) 3.306 ? . 1_565
H(15A) O(1) 2.426 ? . 2_665
H(15A) N(1) 3.367 ? . 2_665
H(15A) C(1) 3.037 ? . 2_665
H(15A) H(1A) 3.544 ? . .
H(15A) H(1A) 2.897 ? . 2_665
H(15A) H(1B) 3.187 ? . 2_665
H(15A) C(3) 3.349 ? . 2_665
H(15A) H(3A) 2.453 ? . 2_665
H(15A) H(36A) 3.109 ? . 2_665
H(15A) O(15) 3.428 ? . 2_665
H(15A) H(46A) 3.077 ? . 1_565
H(15B) H(1A) 3.299 ? . .
H(15B) H(3A) 3.594 ? . 2_665
H(15B) O(15) 3.474 ? . 2_665
H(15B) C(43) 3.525 ? . 2_665
H(15B) C(45) 2.899 ? . 2_665
H(15B) H(45A) 2.313 ? . 2_665
H(15B) C(46) 3.501 ? . 1_565
H(15B) H(46A) 2.706 ? . 1_565
H(15C) O(1) 3.583 ? . 2_665
H(15C) C(1) 2.607 ? . .
H(15C) H(1A) 2.222 ? . .
H(15C) H(1A) 3.110 ? . 2_665
H(15C) H(1B) 2.326 ? . .
H(15C) H(1C) 2.887 ? . .
H(15C) O(15) 3.239 ? . .
H(15C) O(15) 3.219 ? . 2_665
H(15C) H(45A) 2.970 ? . 2_665
C(16) H(1B) 3.343 ? . .
C(16) H(35A) 3.263 ? . 2_665
C(16) H(36A) 3.267 ? . 2_665
C(16) H(40B) 3.411 ? . .
H(16A) H(1B) 3.137 ? . .
H(16A) H(13A) 3.590 ? . 2_765
H(16A) C(35) 3.069 ? . 2_665
H(16A) H(35A) 2.746 ? . 2_665
H(16A) C(36) 3.126 ? . 2_665
H(16A) H(36A) 2.842 ? . 2_665
H(16A) O(14) 2.758 ? . .
H(16A) O(15) 2.575 ? . .
H(16A) N(8) 3.435 ? . .
H(16A) C(40) 3.405 ? . .
H(16A) H(40A) 3.479 ? . .
H(16A) H(40B) 3.261 ? . .
H(16A) C(41) 3.268 ? . .
H(16B) N(3) 3.100 ? . 2_765
H(16B) H(13A) 3.060 ? . 2_765
H(16B) H(16B) 3.233 ? . 2_765
H(16B) H(35A) 3.010 ? . 1_655
H(16B) H(35A) 2.939 ? . 2_665
H(16B) H(36A) 3.450 ? . 1_655
H(16B) H(36A) 3.425 ? . 2_665
H(16B) O(14) 3.576 ? . .
H(16B) H(40B) 3.535 ? . .
C(17) H(10A) 3.541 ? . 2_666
C(18) H(25C) 3.311 ? . 2_666
C(18) H(36A) 3.437 ? . 1_655
C(18) H(40B) 3.339 ? . .
C(21) H(37B) 3.532 ? . 1_565
C(21) H(39B) 3.218 ? . 1_565
C(21) H(39C) 3.547 ? . 1_565
H(21A) O(4) 3.434 ? . 2_666
H(21A) H(27A) 3.531 ? . 2_676
H(21A) O(13) 2.390 ? . 1_565
H(21A) C(37) 3.110 ? . 1_565
H(21A) H(37B) 2.784 ? . 1_565
H(21A) C(39) 3.211 ? . 1_565
H(21A) H(39B) 2.659 ? . 1_565
H(21A) H(39C) 2.967 ? . 1_565
C(22) H(34A) 3.539 ? . 1_655
H(22A) O(3) 2.462 ? . 1_655
H(22A) H(3B) 3.076 ? . 1_655
H(22A) H(25A) 3.538 ? . 2_666
H(22A) H(25C) 3.314 ? . 2_666
H(22A) C(34) 3.260 ? . 1_655
H(22A) H(34A) 3.155 ? . 1_655
C(23) H(28B) 3.231 ? . 2_676
H(23A) O(2) 3.482 ? . 2_666
H(23A) N(5) 3.286 ? . 1_655
H(23A) N(5) 3.489 ? . 2_676
H(23A) H(25A) 3.485 ? . 1_655
H(23A) C(26) 3.126 ? . 2_676
H(23A) C(27) 3.590 ? . 2_676
H(23A) H(27A) 3.563 ? . 2_676
H(23A) H(27B) 3.410 ? . 2_676
H(23A) C(28) 3.121 ? . 2_676
H(23A) H(28A) 3.005 ? . 1_655
H(23A) H(28A) 3.412 ? . 2_676
H(23A) H(28B) 2.457 ? . 2_676
H(23A) H(39C) 3.441 ? . 1_565
C(24) H(25A) 3.189 ? . 1_655
H(24A) O(3) 3.573 ? . 1_655
H(24A) H(9A) 3.263 ? . 1_655
H(24A) O(9) 3.209 ? . 1_655
H(24A) N(5) 2.803 ? . 1_655
H(24A) C(25) 3.219 ? . 1_655
H(24A) H(25A) 2.453 ? . 1_655
H(24A) C(30) 3.530 ? . 1_655
O(9) H(9A) 2.478 ? . .
O(9) H(11A) 2.949 ? . .
O(9) H(24A) 3.209 ? . 1_455
O(9) H(28A) 3.430 ? . 2_576
O(9) H(39C) 2.763 ? . 2_666
O(10) H(4A) 2.493 ? . 1_565
O(10) H(25B) 3.504 ? . 2_576
O(10) H(37A) 3.547 ? . 1_565
O(10) H(37C) 2.670 ? . 1_565
O(11) H(3C) 2.899 ? . 1_565
O(11) H(13C) 2.571 ? . 2_675
O(11) H(25B) 2.758 ? . 2_576
O(11) H(39A) 2.822 ? . 1_465
O(11) H(39B) 3.373 ? . 1_465
O(11) H(39C) 3.118 ? . 1_465
O(12) H(9A) 3.255 ? . .
O(12) H(10A) 2.888 ? . 2_666
O(12) H(37C) 3.594 ? . 1_565
N(5) H(9A) 3.238 ? . .
N(5) H(23A) 3.286 ? . 1_455
N(5) H(23A) 3.489 ? . 2_676
N(5) H(24A) 2.803 ? . 1_455
N(5) H(28A) 2.752 ? . 2_576
N(5) H(28B) 3.244 ? . 2_576
N(5) H(39C) 3.451 ? . 2_666
N(6) H(4A) 3.581 ? . 1_565
N(6) H(37C) 3.486 ? . 1_565
C(25) H(3B) 3.035 ? . 2_566
C(25) H(3C) 2.916 ? . 2_566
C(25) H(9A) 3.148 ? . .
C(25) H(24A) 3.219 ? . 1_455
C(25) H(28A) 3.250 ? . 2_576
C(25) H(28B) 3.290 ? . 2_576
C(25) H(39C) 3.145 ? . 2_666
H(25A) O(2) 3.004 ? . 2_566
H(25A) O(3) 3.140 ? . 2_566
H(25A) C(3) 3.409 ? . 2_566
H(25A) H(3B) 2.924 ? . 2_566
H(25A) H(3C) 3.064 ? . 2_566
H(25A) H(9A) 3.206 ? . .
H(25A) H(22A) 3.538 ? . 2_666
H(25A) H(23A) 3.485 ? . 1_455
H(25A) C(24) 3.189 ? . 1_455
H(25A) H(24A) 2.453 ? . 1_455
H(25A) H(28A) 3.362 ? . 2_576
H(25A) H(28B) 2.952 ? . 2_576
H(25B) O(2) 3.467 ? . 2_566
H(25B) C(3) 3.136 ? . 2_566
H(25B) H(3B) 3.034 ? . 2_566
H(25B) H(3C) 2.399 ? . 2_566
H(25B) O(10) 3.504 ? . 2_576
H(25B) O(11) 2.758 ? . 2_576
H(25B) C(28) 3.073 ? . 2_576
H(25B) H(28A) 2.599 ? . 2_576
H(25B) H(28B) 2.825 ? . 2_576
H(25B) C(39) 3.477 ? . 2_666
H(25B) H(39A) 3.235 ? . 2_666
H(25B) H(39C) 2.825 ? . 2_666
H(25C) C(3) 3.171 ? . 2_566
H(25C) H(3B) 2.641 ? . 2_566
H(25C) H(3C) 2.825 ? . 2_566
H(25C) C(9) 3.523 ? . .
H(25C) H(9A) 3.111 ? . .
H(25C) H(11A) 3.410 ? . .
H(25C) O(8) 2.396 ? . 2_666
H(25C) H(13A) 3.561 ? . 1_456
H(25C) C(18) 3.311 ? . 2_666
H(25C) H(22A) 3.314 ? . 2_666
H(25C) H(39A) 3.471 ? . 2_666
H(25C) H(39C) 3.295 ? . 2_666
H(25C) H(40B) 3.473 ? . 2_666
C(26) H(9A) 3.599 ? . .
C(26) H(23A) 3.126 ? . 2_676
C(26) H(28A) 3.514 ? . 2_576
C(27) H(9A) 3.544 ? . .
C(27) H(11A) 3.406 ? . .
C(27) H(23A) 3.590 ? . 2_676
C(27) H(37A) 3.371 ? . 1_565
C(27) H(37A) 3.037 ? . 2_666
C(27) H(37B) 3.193 ? . 1_565
C(27) H(37C) 3.564 ? . 1_565
C(27) H(39C) 3.532 ? . 2_666
H(27A) O(4) 3.475 ? . 2_666
H(27A) H(9A) 3.511 ? . .
H(27A) C(11) 3.594 ? . .
H(27A) H(11A) 2.833 ? . .
H(27A) H(21A) 3.531 ? . 2_676
H(27A) H(23A) 3.563 ? . 2_676
H(27A) O(13) 2.644 ? . 2_666
H(27A) N(7) 3.092 ? . 2_666
H(27A) C(37) 3.034 ? . 2_666
H(27A) H(37A) 2.650 ? . 2_666
H(27A) H(37B) 3.303 ? . 2_666
H(27A) C(38) 3.381 ? . 2_666
H(27A) C(39) 3.430 ? . 2_666
H(27A) H(39C) 2.696 ? . 2_666
H(27B) O(4) 3.225 ? . 1_565
H(27B) O(4) 3.432 ? . 2_666
H(27B) H(23A) 3.410 ? . 2_676
H(27B) O(13) 3.348 ? . 2_666
H(27B) C(37) 2.935 ? . 1_565
H(27B) C(37) 3.164 ? . 2_666
H(27B) H(37A) 2.544 ? . 1_565
H(27B) H(37A) 2.750 ? . 2_666
H(27B) H(37B) 2.756 ? . 1_565
H(27B) H(37B) 3.004 ? . 2_666
H(27B) H(37C) 3.023 ? . 1_565
H(27C) O(4) 2.729 ? . 2_666
H(27C) C(9) 3.482 ? . .
H(27C) H(9A) 3.047 ? . .
H(27C) C(11) 3.529 ? . .
H(27C) H(11A) 3.117 ? . .
H(27C) C(37) 3.311 ? . 1_565
H(27C) H(37A) 3.376 ? . 1_565
H(27C) H(37A) 3.237 ? . 2_666
H(27C) H(37B) 2.737 ? . 1_565
H(27C) H(37C) 3.308 ? . 1_565
C(28) H(4A) 3.247 ? . 1_565
C(28) H(23A) 3.121 ? . 2_676
C(28) H(25B) 3.073 ? . 2_576
H(28A) H(23A) 3.005 ? . 1_455
H(28A) H(23A) 3.412 ? . 2_676
H(28A) O(9) 3.430 ? . 2_576
H(28A) N(5) 2.752 ? . 2_576
H(28A) C(25) 3.250 ? . 2_576
H(28A) H(25A) 3.362 ? . 2_576
H(28A) H(25B) 2.599 ? . 2_576
H(28A) C(26) 3.514 ? . 2_576
H(28A) H(28A) 3.294 ? . 2_576
H(28B) O(2) 2.419 ? . 1_565
H(28B) N(2) 3.544 ? . 1_565
H(28B) C(4) 3.214 ? . 1_565
H(28B) H(4A) 2.924 ? . 1_565
H(28B) C(23) 3.231 ? . 2_676
H(28B) H(23A) 2.457 ? . 2_676
H(28B) N(5) 3.244 ? . 2_576
H(28B) C(25) 3.290 ? . 2_576
H(28B) H(25A) 2.952 ? . 2_576
H(28B) H(25B) 2.825 ? . 2_576
C(30) H(24A) 3.530 ? . 1_455
C(33) H(13B) 3.246 ? . 1_455
H(33A) H(13B) 2.691 ? . 1_455
H(33A) O(16) 3.495 ? . 1_465
H(33A) H(39A) 3.595 ? . 1_465
H(33A) H(39B) 3.101 ? . 1_465
H(33A) C(42) 3.573 ? . 2_665
C(34) H(1A) 3.304 ? . .
C(34) H(1C) 3.414 ? . .
C(34) H(3B) 3.494 ? . .
C(34) H(22A) 3.260 ? . 1_455
H(34A) O(1) 2.396 ? . .
H(34A) O(3) 3.224 ? . .
H(34A) N(1) 3.189 ? . .
H(34A) C(1) 2.949 ? . .
H(34A) H(1A) 3.035 ? . .
H(34A) H(1C) 2.837 ? . .
H(34A) C(2) 3.502 ? . .
H(34A) C(3) 3.375 ? . .
H(34A) H(3A) 3.309 ? . .
H(34A) H(3B) 2.887 ? . .
H(34A) C(22) 3.539 ? . 1_455
H(34A) H(22A) 3.155 ? . 1_455
C(35) H(13B) 3.230 ? . 1_455
C(35) H(16A) 3.069 ? . 2_665
H(35A) O(5) 3.356 ? . 1_455
H(35A) N(3) 2.538 ? . 1_455
H(35A) C(13) 3.242 ? . 1_455
H(35A) H(13A) 3.347 ? . 1_455
H(35A) H(13B) 2.634 ? . 1_455
H(35A) C(14) 3.424 ? . 1_455
H(35A) C(16) 3.263 ? . 2_665
H(35A) H(16A) 2.746 ? . 2_665
H(35A) H(16B) 3.010 ? . 1_455
H(35A) H(16B) 2.939 ? . 2_665
H(35A) O(14) 3.577 ? . 2_665
C(36) H(16A) 3.126 ? . 2_665
H(36A) O(1) 3.158 ? . .
H(36A) C(3) 3.434 ? . .
H(36A) H(3A) 2.850 ? . .
H(36A) H(3B) 3.132 ? . .
H(36A) O(8) 3.266 ? . 1_455
H(36A) N(3) 3.086 ? . 2_665
H(36A) C(14) 2.970 ? . 2_665
H(36A) C(15) 3.517 ? . 2_665
H(36A) H(15A) 3.109 ? . 2_665
H(36A) C(16) 3.267 ? . 2_665
H(36A) H(16A) 2.842 ? . 2_665
H(36A) H(16B) 3.450 ? . 1_455
H(36A) H(16B) 3.425 ? . 2_665
H(36A) C(18) 3.437 ? . 1_455
O(13) H(4B) 3.529 ? . .
O(13) H(21A) 2.390 ? . 1_545
O(13) H(27A) 2.644 ? . 2_666
O(13) H(27B) 3.348 ? . 2_666
O(13) H(47A) 2.651 ? . 2_655
O(14) H(13A) 2.839 ? . 2_765
O(14) H(13B) 2.836 ? . 2_765
O(14) H(16A) 2.758 ? . .
O(14) H(16B) 3.576 ? . .
O(14) H(35A) 3.577 ? . 2_665
O(15) H(1A) 2.592 ? . 2_665
O(15) H(1B) 2.712 ? . .
O(15) H(15A) 3.428 ? . 2_665
O(15) H(15B) 3.474 ? . 2_665
O(15) H(15C) 3.239 ? . .
O(15) H(15C) 3.219 ? . 2_665
O(15) H(16A) 2.575 ? . .
O(16) H(13B) 3.238 ? . 1_545
O(16) H(13B) 3.592 ? . 2_765
O(16) H(13C) 3.333 ? . 1_545
O(16) H(33A) 3.495 ? . 1_645
N(7) H(4A) 3.328 ? . .
N(7) H(4B) 2.786 ? . .
N(7) H(11A) 3.336 ? . 2_666
N(7) H(27A) 3.092 ? . 2_666
N(7) H(47A) 2.746 ? . 2_655
N(7) H(48A) 2.919 ? . 2_655
N(8) H(16A) 3.435 ? . .
N(8) H(48A) 3.466 ? . 2_655
C(37) H(4A) 3.086 ? . .
C(37) H(4B) 3.151 ? . .
C(37) H(21A) 3.110 ? . 1_545
C(37) H(27A) 3.034 ? . 2_666
C(37) H(27B) 2.935 ? . 1_545
C(37) H(27B) 3.164 ? . 2_666
C(37) H(27C) 3.311 ? . 1_545
C(37) H(47A) 2.862 ? . 2_655
H(37A) O(2) 3.533 ? . .
H(37A) O(4) 2.782 ? . .
H(37A) C(4) 3.116 ? . .
H(37A) H(4A) 2.884 ? . .
H(37A) H(4B) 2.628 ? . .
H(37A) O(10) 3.547 ? . 1_545
H(37A) C(27) 3.371 ? . 1_545
H(37A) C(27) 3.037 ? . 2_666
H(37A) H(27A) 2.650 ? . 2_666
H(37A) H(27B) 2.544 ? . 1_545
H(37A) H(27B) 2.750 ? . 2_666
H(37A) H(27C) 3.376 ? . 1_545
H(37A) H(27C) 3.237 ? . 2_666
H(37A) H(37A) 3.573 ? . 2_656
H(37A) H(37B) 3.577 ? . 2_656
H(37B) O(4) 2.427 ? . 2_656
H(37B) C(6) 3.434 ? . 2_656
H(37B) C(21) 3.532 ? . 1_545
H(37B) H(21A) 2.784 ? . 1_545
H(37B) C(27) 3.193 ? . 1_545
H(37B) H(27A) 3.303 ? . 2_666
H(37B) H(27B) 2.756 ? . 1_545
H(37B) H(27B) 3.004 ? . 2_666
H(37B) H(27C) 2.737 ? . 1_545
H(37B) H(37A) 3.577 ? . 2_656
H(37B) H(47A) 3.302 ? . 2_655
H(37C) C(4) 3.158 ? . .
H(37C) H(4A) 2.470 ? . .
H(37C) H(4B) 2.996 ? . .
H(37C) O(10) 2.670 ? . 1_545
H(37C) O(12) 3.594 ? . 1_545
H(37C) N(6) 3.486 ? . 1_545
H(37C) C(27) 3.564 ? . 1_545
H(37C) H(27B) 3.023 ? . 1_545
H(37C) H(27C) 3.308 ? . 1_545
H(37C) C(47) 2.887 ? . 2_655
H(37C) H(47A) 2.293 ? . 2_655
H(37C) C(48) 3.317 ? . 2_655
H(37C) H(48A) 3.109 ? . 2_655
C(38) H(11A) 3.313 ? . 2_666
C(38) H(27A) 3.381 ? . 2_666
C(38) H(47A) 3.487 ? . 2_655
C(39) H(13A) 3.523 ? . 2_765
C(39) H(13C) 3.340 ? . 2_765
C(39) H(21A) 3.211 ? . 1_545
C(39) H(25B) 3.477 ? . 2_666
C(39) H(27A) 3.430 ? . 2_666
H(39A) C(13) 2.807 ? . 2_765
H(39A) H(13A) 2.598 ? . 2_765
H(39A) H(13B) 2.999 ? . 2_765
H(39A) H(13C) 2.383 ? . 2_765
H(39A) O(11) 2.822 ? . 1_645
H(39A) H(25B) 3.235 ? . 2_666
H(39A) H(25C) 3.471 ? . 2_666
H(39A) H(33A) 3.595 ? . 1_645
H(39B) C(21) 3.218 ? . 1_545
H(39B) H(21A) 2.659 ? . 1_545
H(39B) O(11) 3.373 ? . 1_645
H(39B) H(33A) 3.101 ? . 1_645
H(39C) C(21) 3.547 ? . 1_545
H(39C) H(21A) 2.967 ? . 1_545
H(39C) H(23A) 3.441 ? . 1_545
H(39C) O(9) 2.763 ? . 2_666
H(39C) O(11) 3.118 ? . 1_645
H(39C) N(5) 3.451 ? . 2_666
H(39C) C(25) 3.145 ? . 2_666
H(39C) H(25B) 2.825 ? . 2_666
H(39C) H(25C) 3.295 ? . 2_666
H(39C) C(27) 3.532 ? . 2_666
H(39C) H(27A) 2.696 ? . 2_666
C(40) H(1B) 3.568 ? . .
C(40) H(11A) 3.325 ? . 2_666
C(40) H(13A) 3.364 ? . 2_765
C(40) H(16A) 3.405 ? . .
H(40A) N(1) 2.996 ? . .
H(40A) C(1) 3.584 ? . .
H(40A) H(1B) 2.810 ? . .
H(40A) H(4B) 3.294 ? . .
H(40A) H(11A) 3.356 ? . 2_666
H(40A) H(12A) 3.247 ? . 2_666
H(40A) O(6) 3.262 ? . .
H(40A) H(16A) 3.479 ? . .
H(40A) H(48A) 3.124 ? . 2_655
H(40B) C(11) 3.369 ? . 2_666
H(40B) H(11A) 2.810 ? . 2_666
H(40B) H(12A) 3.382 ? . 2_666
H(40B) O(6) 2.722 ? . .
H(40B) O(8) 2.772 ? . .
H(40B) N(4) 3.427 ? . .
H(40B) H(13A) 3.007 ? . 2_765
H(40B) C(16) 3.411 ? . .
H(40B) H(16A) 3.261 ? . .
H(40B) H(16B) 3.535 ? . .
H(40B) C(18) 3.339 ? . .
H(40B) H(25C) 3.473 ? . 2_666
C(41) H(1A) 3.487 ? . 2_665
C(41) H(16A) 3.268 ? . .
C(42) H(33A) 3.573 ? . 2_665
C(43) H(15B) 3.525 ? . 2_665
C(45) H(15B) 2.899 ? . 2_665
H(45A) C(1) 3.493 ? . 2_665
H(45A) H(1A) 2.980 ? . 2_665
H(45A) H(1C) 3.115 ? . 2_665
H(45A) O(7) 2.701 ? . 2_665
H(45A) C(15) 3.057 ? . 2_665
H(45A) H(15B) 2.313 ? . 2_665
H(45A) H(15C) 2.970 ? . 2_665
C(46) H(13C) 3.516 ? . 1_545
C(46) H(15B) 3.501 ? . 1_545
H(46A) H(3A) 3.150 ? . 2_655
H(46A) H(3C) 3.412 ? . 2_655
H(46A) O(5) 2.625 ? . 1_545
H(46A) C(13) 3.324 ? . 1_545
H(46A) H(13C) 2.981 ? . 1_545
H(46A) C(15) 3.306 ? . 1_545
H(46A) H(15A) 3.077 ? . 1_545
H(46A) H(15B) 2.706 ? . 1_545
C(47) H(37C) 2.887 ? . 2_655
H(47A) O(7) 3.114 ? . 2_665
H(47A) O(13) 2.651 ? . 2_655
H(47A) N(7) 2.746 ? . 2_655
H(47A) C(37) 2.862 ? . 2_655
H(47A) H(37B) 3.302 ? . 2_655
H(47A) H(37C) 2.293 ? . 2_655
H(47A) C(38) 3.487 ? . 2_655
C(48) H(4A) 3.111 ? . 2_655
C(48) H(37C) 3.317 ? . 2_655
H(48A) N(1) 3.365 ? . 2_655
H(48A) C(2) 3.101 ? . 2_655
H(48A) H(3C) 3.573 ? . 2_655
H(48A) C(4) 3.085 ? . 2_655
H(48A) H(4A) 2.541 ? . 2_655
H(48A) H(4B) 3.194 ? . 2_655
H(48A) N(7) 2.919 ? . 2_655
H(48A) N(8) 3.466 ? . 2_655
H(48A) H(37C) 3.109 ? . 2_655
H(48A) H(40A) 3.124 ? . 2_655

loop_
_geom_torsion_atom_site_label_1
_geom_torsion_atom_site_label_2
_geom_torsion_atom_site_label_3
_geom_torsion_atom_site_label_4
_geom_torsion
_geom_torsion_publ_flag
_geom_torsion_site_symmetry_1
_geom_torsion_site_symmetry_2
_geom_torsion_site_symmetry_3
_geom_torsion_site_symmetry_4
C(1) O(1) N(1) C(2) 179.2(3) ? . . . .
N(2) O(2) C(4) C(2) -80.5(4) ? . . . .
C(4) O(2) N(2) C(5) 106.7(3) ? . . . .
C(4) O(2) N(2) C(6) -92.1(3) ? . . . .
O(1) N(1) C(2) C(3) 0.3(5) ? . . . .
O(1) N(1) C(2) C(4) 179.3(3) ? . . . .
O(2) N(2) C(5) O(3) -11.9(6) ? . . . .
O(2) N(2) C(5) C(7) 167.8(3) ? . . . .
O(2) N(2) C(6) O(4) 12.7(5) ? . . . .
O(2) N(2) C(6) C(8) -167.8(3) ? . . . .
C(5) N(2) C(6) O(4) 175.5(3) ? . . . .
C(5) N(2) C(6) C(8) -5.0(4) ? . . . .
C(6) N(2) C(5) O(3) -174.4(3) ? . . . .
C(6) N(2) C(5) C(7) 5.4(4) ? . . . .
N(1) C(2) C(4) O(2) 118.9(3) ? . . . .
C(3) C(2) C(4) O(2) -62.0(5) ? . . . .
O(3) C(5) C(7) C(8) 176.2(4) ? . . . .
O(3) C(5) C(7) C(9) -3.7(7) ? . . . .
N(2) C(5) C(7) C(8) -3.6(4) ? . . . .
N(2) C(5) C(7) C(9) 176.6(4) ? . . . .
O(4) C(6) C(8) C(7) -178.1(4) ? . . . .
O(4) C(6) C(8) C(10) 2.2(7) ? . . . .
N(2) C(6) C(8) C(7) 2.4(4) ? . . . .
N(2) C(6) C(8) C(10) -177.3(4) ? . . . .
C(5) C(7) C(8) C(6) 0.7(4) ? . . . .
C(5) C(7) C(8) C(10) -179.5(3) ? . . . .
C(5) C(7) C(9) C(11) 178.8(4) ? . . . .
C(8) C(7) C(9) C(11) -1.0(6) ? . . . .
C(9) C(7) C(8) C(6) -179.4(3) ? . . . .
C(9) C(7) C(8) C(10) 0.3(6) ? . . . .
C(6) C(8) C(10) C(12) -179.4(4) ? . . . .
C(7) C(8) C(10) C(12) 0.8(6) ? . . . .
C(7) C(9) C(11) C(12) 0.5(6) ? . . . .
C(8) C(10) C(12) C(11) -1.3(6) ? . . . .
C(9) C(11) C(12) C(10) 0.7(7) ? . . . .
C(13) O(5) N(3) C(14) -177.7(3) ? . . . .
N(4) O(6) C(16) C(14) -75.2(4) ? . . . .
C(16) O(6) N(4) C(17) 108.2(3) ? . . . .
C(16) O(6) N(4) C(18) -92.5(4) ? . . . .
O(5) N(3) C(14) C(15) -0.7(5) ? . . . .
O(5) N(3) C(14) C(16) 179.1(3) ? . . . .
O(6) N(4) C(17) O(7) -11.3(6) ? . . . .
O(6) N(4) C(17) C(19) 167.9(3) ? . . . .
O(6) N(4) C(18) O(8) 13.1(6) ? . . . .
O(6) N(4) C(18) C(20) -168.0(3) ? . . . .
C(17) N(4) C(18) O(8) 174.2(4) ? . . . .
C(17) N(4) C(18) C(20) -6.9(4) ? . . . .
C(18) N(4) C(17) O(7) -171.8(4) ? . . . .
C(18) N(4) C(17) C(19) 7.4(4) ? . . . .
N(3) C(14) C(16) O(6) 121.5(4) ? . . . .
C(15) C(14) C(16) O(6) -58.7(5) ? . . . .
O(7) C(17) C(19) C(20) 174.4(4) ? . . . .
O(7) C(17) C(19) C(21) -7.0(7) ? . . . .
N(4) C(17) C(19) C(20) -4.8(4) ? . . . .
N(4) C(17) C(19) C(21) 173.9(4) ? . . . .
O(8) C(18) C(20) C(19) -177.7(4) ? . . . .
O(8) C(18) C(20) C(22) 3.2(7) ? . . . .
N(4) C(18) C(20) C(19) 3.5(4) ? . . . .
N(4) C(18) C(20) C(22) -175.6(4) ? . . . .
C(17) C(19) C(20) C(18) 0.8(4) ? . . . .
C(17) C(19) C(21) C(23) -179.1(4) ? . . . .
C(20) C(19) C(21) C(23) -0.6(6) ? . . . .
C(21) C(19) C(20) C(18) -177.9(3) ? . . . .
C(21) C(19) C(20) C(22) 1.2(6) ? . . . .
C(18) C(20) C(22) C(24) 178.3(4) ? . . . .
C(19) C(20) C(22) C(24) -0.7(6) ? . . . .
C(19) C(21) C(23) C(24) -0.5(6) ? . . . .
C(20) C(22) C(24) C(23) -0.5(6) ? . . . .
C(21) C(23) C(24) C(22) 1.1(6) ? . . . .
C(25) O(9) N(5) C(26) 169.7(3) ? . . . .
N(6) O(10) C(28) C(26) 84.8(4) ? . . . .
C(28) O(10) N(6) C(29) 94.0(3) ? . . . .
C(28) O(10) N(6) C(30) -101.3(4) ? . . . .
O(9) N(5) C(26) C(27) -0.3(5) ? . . . .
O(9) N(5) C(26) C(28) -178.7(3) ? . . . .
O(10) N(6) C(29) O(11) -9.0(6) ? . . . .
O(10) N(6) C(29) C(31) 171.6(3) ? . . . .
O(10) N(6) C(30) O(12) 9.8(6) ? . . . .
O(10) N(6) C(30) C(32) -171.2(3) ? . . . .
C(29) N(6) C(30) O(12) 175.3(4) ? . . . .
C(29) N(6) C(30) C(32) -5.8(4) ? . . . .
C(30) N(6) C(29) O(11) -175.0(4) ? . . . .
C(30) N(6) C(29) C(31) 5.6(4) ? . . . .
N(5) C(26) C(28) O(10) -125.7(3) ? . . . .
C(27) C(26) C(28) O(10) 55.8(5) ? . . . .
O(11) C(29) C(31) C(32) 177.6(4) ? . . . .
O(11) C(29) C(31) C(33) -3.3(7) ? . . . .
N(6) C(29) C(31) C(32) -3.1(4) ? . . . .
N(6) C(29) C(31) C(33) 176.1(4) ? . . . .
O(12) C(30) C(32) C(31) -177.7(4) ? . . . .
O(12) C(30) C(32) C(34) 3.6(7) ? . . . .
N(6) C(30) C(32) C(31) 3.4(4) ? . . . .
N(6) C(30) C(32) C(34) -175.2(4) ? . . . .
C(29) C(31) C(32) C(30) -0.2(4) ? . . . .
C(29) C(31) C(32) C(34) 178.6(3) ? . . . .
C(29) C(31) C(33) C(35) -179.2(4) ? . . . .
C(32) C(31) C(33) C(35) -0.1(4) ? . . . .
C(33) C(31) C(32) C(30) -179.5(3) ? . . . .
C(33) C(31) C(32) C(34) -0.6(6) ? . . . .
C(30) C(32) C(34) C(36) 179.9(3) ? . . . .
C(31) C(32) C(34) C(36) 1.3(6) ? . . . .
C(31) C(33) C(35) C(36) 0.2(5) ? . . . .
C(32) C(34) C(36) C(35) -1.3(6) ? . . . .
C(33) C(35) C(36) C(34) 0.6(7) ? . . . .
C(37) O(13) N(7) C(38) 171.2(3) ? . . . .
N(8) O(14) C(40) C(38) 75.1(4) ? . . . .
C(40) O(14) N(8) C(41) 100.1(3) ? . . . .
C(40) O(14) N(8) C(42) -105.7(3) ? . . . .
O(13) N(7) C(38) C(39) -0.9(5) ? . . . .
O(13) N(7) C(38) C(40) -178.5(3) ? . . . .
O(14) N(8) C(41) O(15) -14.7(5) ? . . . .
O(14) N(8) C(41) C(43) 165.7(3) ? . . . .
O(14) N(8) C(42) O(16) 14.3(6) ? . . . .
O(14) N(8) C(42) C(44) -166.0(3) ? . . . .
C(41) N(8) C(42) O(16) 170.3(4) ? . . . .
C(41) N(8) C(42) C(44) -9.9(4) ? . . . .
C(42) N(8) C(41) O(15) -171.1(3) ? . . . .
C(42) N(8) C(41) C(43) 9.3(4) ? . . . .
N(7) C(38) C(40) O(14) -126.5(3) ? . . . .
C(39) C(38) C(40) O(14) 55.8(5) ? . . . .
O(15) C(41) C(43) C(44) 175.7(4) ? . . . .
O(15) C(41) C(43) C(45) -6.0(7) ? . . . .
N(8) C(41) C(43) C(44) -4.7(4) ? . . . .
N(8) C(41) C(43) C(45) 173.6(4) ? . . . .
O(16) C(42) C(44) C(43) -173.8(4) ? . . . .
O(16) C(42) C(44) C(46) 7.4(7) ? . . . .
N(8) C(42) C(44) C(43) 6.5(4) ? . . . .
N(8) C(42) C(44) C(46) -172.3(4) ? . . . .
C(41) C(43) C(44) C(42) -1.2(4) ? . . . .
C(41) C(43) C(44) C(46) 177.7(3) ? . . . .
C(41) C(43) C(45) C(47) -176.5(3) ? . . . .
C(44) C(43) C(45) C(47) 1.6(6) ? . . . .
C(45) C(43) C(44) C(42) -179.6(3) ? . . . .
C(45) C(43) C(44) C(46) -0.7(6) ? . . . .
C(42) C(44) C(46) C(48) 178.1(4) ? . . . .
C(43) C(44) C(46) C(48) -0.5(5) ? . . . .
C(43) C(45) C(47) C(48) -1.3(6) ? . . . .
C(44) C(46) C(48) C(47) 0.8(6) ? . . . .
C(45) C(47) C(48) C(46) 0.1(5) ? . . . .
